data_7003157
loop_
_publ_author_name
'Yen, Swee Kuan'
'Koh, Lip Lin'
'Huynh, Han Vinh'
'Hor, T. S. Andy'

_publ_section_title
;
 Pd(ii) complexes with mixed benzothiazolin-2-ylidene and phosphine
 ligands and their catalytic activities toward C--C coupling reactions
;
_journal_issue 5
_journal_name_full 'Dalton Transactions'
_journal_page_first 699
_journal_page_last 706
_journal_paper_doi 10.1039/b713152f
_journal_year 2008
_chemical_formula_sum 'C10 H16 Br N O S'
_chemical_formula_weight 278.21
_chemical_name_systematic
;
?
;
_space_group_IT_number 2
_symmetry_cell_setting triclinic
_symmetry_space_group_name_Hall '-P 1'
_symmetry_space_group_name_H-M 'P -1'
_atom_sites_solution_hydrogens geom
_atom_sites_solution_primary direct
_atom_sites_solution_secondary difmap
_audit_creation_method SHELXL-97
_cell_angle_alpha 95.901(2)
_cell_angle_beta 97.785(2)
_cell_angle_gamma 112.366(2)
_cell_formula_units_Z 4
_cell_length_a 8.7744(7)
_cell_length_b 11.2825(9)
_cell_length_c 13.2204(11)
_cell_measurement_reflns_used 3927
_cell_measurement_temperature 293(2)
_cell_measurement_theta_max 0.00
_cell_measurement_theta_min 0.00
_cell_volume 1182.03(17)
_computing_cell_refinement 'Bruker SMART'
_computing_data_collection 'Bruker SMART'
_computing_data_reduction 'Bruker SAINT'
_computing_molecular_graphics 'Bruker SHELXTL'
_computing_publication_material 'Bruker SHELXTL'
_computing_structure_refinement 'SHELXL-97 (Sheldrick, 1997)'
_computing_structure_solution 'SHELXS-97 (Sheldrick, 1990)'
_diffrn_ambient_temperature 293(2)
_diffrn_measured_fraction_theta_full 0.994
_diffrn_measured_fraction_theta_max 0.994
_diffrn_measurement_device_type 'CCD area detector'
_diffrn_measurement_method 'phi and omega scans'
_diffrn_radiation_monochromator graphite
_diffrn_radiation_source 'fine-focus sealed tube'
_diffrn_radiation_type MoK\a
_diffrn_radiation_wavelength 0.71073
_diffrn_reflns_av_R_equivalents 0.0160
_diffrn_reflns_av_sigmaI/netI 0.0338
_diffrn_reflns_limit_h_max 11
_diffrn_reflns_limit_h_min -11
_diffrn_reflns_limit_k_max 14
_diffrn_reflns_limit_k_min -13
_diffrn_reflns_limit_l_max 17
_diffrn_reflns_limit_l_min -17
_diffrn_reflns_number 8290
_diffrn_reflns_theta_full 27.50
_diffrn_reflns_theta_max 27.50
_diffrn_reflns_theta_min 1.58
_exptl_absorpt_coefficient_mu 3.624
_exptl_absorpt_correction_T_max 0.4767
_exptl_absorpt_correction_T_min 0.3553
_exptl_absorpt_correction_type 'Sadabs,(Shelrick 2001)'
_exptl_crystal_colour COLOURLESS
_exptl_crystal_density_diffrn 1.563
_exptl_crystal_density_meas 0
_exptl_crystal_density_method 'not measured'
_exptl_crystal_description BLOCK
_exptl_crystal_F_000 568
_exptl_crystal_size_max 0.36
_exptl_crystal_size_mid 0.30
_exptl_crystal_size_min 0.24
_refine_diff_density_max 1.027
_refine_diff_density_min -0.754
_refine_diff_density_rms 0.114
_refine_ls_extinction_method none
_refine_ls_goodness_of_fit_ref 1.061
_refine_ls_hydrogen_treatment constr
_refine_ls_matrix_type full
_refine_ls_number_parameters 301
_refine_ls_number_reflns 5406
_refine_ls_number_restraints 70
_refine_ls_restrained_S_all 1.108
_refine_ls_R_factor_all 0.0503
_refine_ls_R_factor_gt 0.0412
_refine_ls_shift/su_max 0.001
_refine_ls_shift/su_mean 0.000
_refine_ls_structure_factor_coef Fsqd
_refine_ls_weighting_details 'calc w=1/[\s^2^(Fo^2^)+(0.0803P)^2^+0.5422P] where P=(Fo^2^+2Fc^2^)/3'
_refine_ls_weighting_scheme calc
_refine_ls_wR_factor_gt 0.1221
_refine_ls_wR_factor_ref 0.1273
_reflns_number_gt 4475
_reflns_number_total 5406
_reflns_threshold_expression >2sigma(I)
_cod_data_source_file b713152f.txt
_cod_data_source_block 4298
_cod_depositor_comments
;
The following automatic conversions were performed:
'_symmetry_cell_setting' value 'Triclinic' changed to 'triclinic'
according to '/home/saulius/struct/CIF-dictionaries/cif_core.dic'
dictionary named 'cif_core.dic' version 2.4.1 from 2010-06-29.

Automatic conversion script
Id: cif_fix_enum 1527 2010-12-29 10:47:43Z saulius 
;
_cod_original_sg_symbol_H-M P-1
_cod_database_code 7003157

loop_
_symmetry_equiv_pos_as_xyz
'x, y, z'
'-x, -y, -z'

loop_
_atom_site_label
_atom_site_type_symbol
_atom_site_fract_x
_atom_site_fract_y
_atom_site_fract_z
_atom_site_U_iso_or_equiv
_atom_site_adp_type
_atom_site_occupancy
_atom_site_symmetry_multiplicity
_atom_site_calc_flag
_atom_site_refinement_flags
_atom_site_disorder_assembly
_atom_site_disorder_group
Br1 Br 0.74745(4) 0.88600(3) 0.53589(3) 0.03662(12) Uani 1 1 d . . .
Br2 Br 0.69295(5) 0.14374(4) 0.19564(3) 0.04811(14) Uani 1 1 d . . .
S1 S 0.99145(14) 0.03079(9) 0.77142(7) 0.0468(2) Uani 1 1 d . . .
S2 S -0.25804(10) 0.18950(8) 0.52745(7) 0.0371(2) Uani 1 1 d . . .
N1 N 0.8436(3) 0.1305(3) 0.8829(2) 0.0376(6) Uani 1 1 d . B .
N2 N 0.0422(3) 0.3475(2) 0.5993(2) 0.0285(5) Uani 1 1 d . D .
C1 C 0.8269(5) 0.0668(3) 0.7901(3) 0.0403(8) Uani 1 1 d . . .
H1 H 0.7319 0.0436 0.7390 0.048 Uiso 1 1 calc R . .
C2 C 0.9957(4) 0.1554(3) 0.9470(2) 0.0347(7) Uani 1 1 d . . .
C3 C 1.0499(5) 0.2190(4) 1.0501(3) 0.0439(8) Uani 1 1 d . . .
H3 H 0.9834 0.2506 1.0841 0.053 Uiso 1 1 calc R . .
C4 C 1.2058(5) 0.2326(4) 1.0988(3) 0.0452(9) Uani 1 1 d . . .
H4 H 1.2455 0.2745 1.1673 0.054 Uiso 1 1 calc R . .
C5 C 1.3056(5) 0.1856(4) 1.0487(3) 0.0462(9) Uani 1 1 d . . .
H5 H 1.4107 0.1972 1.0841 0.055 Uiso 1 1 calc R . .
C6 C 1.2520(5) 0.1222(4) 0.9476(3) 0.0465(9) Uani 1 1 d . . .
H6 H 1.3183 0.0901 0.9140 0.056 Uiso 1 1 calc R . .
C7 C 1.0940(5) 0.1082(3) 0.8976(3) 0.0371(7) Uani 1 1 d . . .
C8 C 0.7174(5) 0.1770(4) 0.9137(3) 0.0562(11) Uani 1 1 d DU . .
H8A H 0.7120 0.1711 0.9859 0.067 Uiso 1 1 calc R A 1
H8B H 0.6076 0.1228 0.8723 0.067 Uiso 1 1 calc R A 1
H8C H 0.6247 0.1496 0.8554 0.067 Uiso 1 1 d R A 2
H8D H 0.6741 0.1331 0.9695 0.067 Uiso 1 1 d R A 2
C9 C 0.7661(11) 0.3199(7) 0.8975(9) 0.062(3) Uani 0.55 1 d PDU B 1
H9A H 0.8800 0.3700 0.9348 0.075 Uiso 0.55 1 calc PR B 1
H9B H 0.7676 0.3222 0.8245 0.075 Uiso 0.55 1 calc PR B 1
C10 C 0.6560(12) 0.3902(10) 0.9304(9) 0.077(3) Uani 0.55 1 d PD B 1
H10A H 0.7016 0.4780 0.9176 0.115 Uiso 0.55 1 calc PR B 1
H10B H 0.6541 0.3907 1.0028 0.115 Uiso 0.55 1 calc PR B 1
H10C H 0.5439 0.3456 0.8912 0.115 Uiso 0.55 1 calc PR B 1
C11 C -0.0517(4) 0.2249(3) 0.5569(3) 0.0324(6) Uani 1 1 d . . .
H11 H -0.0069 0.1634 0.5444 0.039 Uiso 1 1 calc R . .
C12 C -0.0513(4) 0.4229(3) 0.6096(2) 0.0279(6) Uani 1 1 d . . .
C13 C 0.0105(4) 0.5550(3) 0.6496(2) 0.0329(6) Uani 1 1 d . . .
H13 H 0.1246 0.6041 0.6734 0.039 Uiso 1 1 calc R . .
C14 C -0.1054(5) 0.6095(3) 0.6524(3) 0.0411(8) Uani 1 1 d . . .
H14 H -0.0683 0.6977 0.6781 0.049 Uiso 1 1 calc R . .
C15 C -0.2770(5) 0.5364(4) 0.6178(3) 0.0500(10) Uani 1 1 d . . .
H15 H -0.3517 0.5764 0.6214 0.060 Uiso 1 1 calc R . .
C16 C -0.3375(5) 0.4052(4) 0.5781(3) 0.0453(9) Uani 1 1 d . . .
H16 H -0.4518 0.3559 0.5557 0.054 Uiso 1 1 calc R . .
C17 C -0.2216(4) 0.3499(3) 0.5731(2) 0.0312(6) Uani 1 1 d . . .
C18 C 0.2248(4) 0.3958(4) 0.6360(3) 0.0452(9) Uani 1 1 d DU . .
H18A H 0.2807 0.4807 0.6175 0.054 Uiso 1 1 calc R C 1
H18B H 0.2679 0.3368 0.6041 0.054 Uiso 1 1 calc R C 1
H18C H 0.2702 0.3626 0.5821 0.054 Uiso 1 1 d R C 2
H18D H 0.2702 0.4896 0.6408 0.054 Uiso 1 1 d R C 2
C19 C 0.2586(9) 0.4052(8) 0.7558(6) 0.047(2) Uani 0.55 1 d PDU D 1
H19A H 0.2274 0.4729 0.7856 0.057 Uiso 0.55 1 calc PR D 1
H19B H 0.1839 0.3239 0.7722 0.057 Uiso 0.55 1 calc PR D 1
C20 C 0.4370(9) 0.4329(9) 0.8101(7) 0.063(2) Uani 0.55 1 d PDU D 1
H20A H 0.4407 0.4361 0.8833 0.094 Uiso 0.55 1 calc PR D 1
H20B H 0.5129 0.5149 0.7973 0.094 Uiso 0.55 1 calc PR D 1
H20C H 0.4693 0.3652 0.7838 0.094 Uiso 0.55 1 calc PR D 1
O1S O 0.4982(4) 0.7078(3) 0.6807(2) 0.0469(6) Uani 1 1 d D . .
H1SA H 0.547(5) 0.759(4) 0.637(3) 0.050 Uiso 1 1 d D . .
H1SB H 0.468(5) 0.752(4) 0.728(3) 0.050 Uiso 1 1 d D . .
O2S O 0.5363(6) 0.8936(5) 0.3094(3) 0.0986(16) Uani 1 1 d D . .
H2SA H 0.578(5) 0.969(2) 0.286(3) 0.050 Uiso 1 1 d D . .
H2SB H 0.631(4) 0.891(5) 0.291(4) 0.050 Uiso 1 1 d D . .
C9A C 0.7721(15) 0.3177(8) 0.9477(7) 0.052(3) Uani 0.45 1 d PDU B 2
H9A1 H 0.8658 0.3503 1.0057 0.063 Uiso 0.45 1 calc PR B 2
H9A2 H 0.6811 0.3381 0.9670 0.063 Uiso 0.45 1 calc PR B 2
C10A C 0.8244(14) 0.3734(11) 0.8517(9) 0.060(3) Uani 0.45 1 d PD B 2
H10D H 0.8642 0.4664 0.8660 0.091 Uiso 0.45 1 calc PR B 2
H10E H 0.7297 0.3393 0.7955 0.091 Uiso 0.45 1 calc PR B 2
H10F H 0.9123 0.3497 0.8331 0.091 Uiso 0.45 1 calc PR B 2
C19A C 0.2918(12) 0.3682(10) 0.7327(7) 0.051(3) Uani 0.45 1 d PDU D 2
H19C H 0.4133 0.4011 0.7435 0.061 Uiso 0.45 1 calc PR D 2
H19D H 0.2471 0.2753 0.7332 0.061 Uiso 0.45 1 calc PR D 2
C20A C 0.2364(12) 0.4373(10) 0.8154(7) 0.050(2) Uani 0.45 1 d PDU D 2
H20D H 0.2757 0.4220 0.8822 0.075 Uiso 0.45 1 calc PR D 2
H20E H 0.1161 0.4047 0.8025 0.075 Uiso 0.45 1 calc PR D 2
H20F H 0.2824 0.5289 0.8139 0.075 Uiso 0.45 1 calc PR D 2

loop_
_atom_site_aniso_label
_atom_site_aniso_U_11
_atom_site_aniso_U_22
_atom_site_aniso_U_33
_atom_site_aniso_U_23
_atom_site_aniso_U_13
_atom_site_aniso_U_12
Br1 0.0393(2) 0.02925(18) 0.0393(2) 0.00123(13) 0.00785(14) 0.01259(14)
Br2 0.0486(2) 0.0425(2) 0.0486(2) -0.00246(16) 0.01614(17) 0.01350(17)
S1 0.0623(6) 0.0448(5) 0.0302(4) -0.0039(4) 0.0010(4) 0.0233(5)
S2 0.0325(4) 0.0276(4) 0.0435(5) -0.0072(3) -0.0005(3) 0.0096(3)
N1 0.0329(14) 0.0386(15) 0.0302(14) 0.0030(11) 0.0061(11) 0.0029(12)
N2 0.0259(12) 0.0250(12) 0.0325(13) 0.0033(10) 0.0077(10) 0.0078(10)
C1 0.0444(19) 0.0369(17) 0.0293(16) 0.0038(13) 0.0020(14) 0.0070(15)
C2 0.0348(16) 0.0276(15) 0.0290(16) 0.0034(12) 0.0051(12) -0.0006(13)
C3 0.0369(18) 0.049(2) 0.0310(17) -0.0050(15) 0.0094(14) 0.0025(16)
C4 0.0430(19) 0.0428(19) 0.0300(17) -0.0012(14) 0.0011(14) -0.0006(16)
C5 0.049(2) 0.0416(19) 0.041(2) 0.0037(15) -0.0029(16) 0.0159(17)
C6 0.056(2) 0.042(2) 0.043(2) 0.0013(16) 0.0017(17) 0.0263(18)
C7 0.051(2) 0.0313(16) 0.0273(15) 0.0047(12) 0.0047(14) 0.0152(15)
C8 0.0280(17) 0.082(3) 0.041(2) -0.0088(19) 0.0056(15) 0.0079(18)
C9 0.038(4) 0.074(6) 0.064(6) -0.030(5) -0.007(5) 0.026(4)
C10 0.067(6) 0.069(6) 0.104(8) 0.016(5) 0.018(5) 0.037(5)
C11 0.0343(16) 0.0258(14) 0.0375(17) 0.0036(12) 0.0108(13) 0.0115(13)
C12 0.0310(14) 0.0274(14) 0.0252(14) 0.0036(11) 0.0064(11) 0.0114(12)
C13 0.0378(16) 0.0255(14) 0.0315(16) 0.0005(12) 0.0056(13) 0.0097(13)
C14 0.052(2) 0.0301(16) 0.0414(19) -0.0039(14) 0.0013(16) 0.0220(16)
C15 0.053(2) 0.050(2) 0.051(2) -0.0103(17) -0.0053(17) 0.0344(19)
C16 0.0341(17) 0.047(2) 0.050(2) -0.0099(16) -0.0064(15) 0.0196(16)
C17 0.0328(15) 0.0292(15) 0.0286(15) -0.0020(12) 0.0015(12) 0.0124(13)
C18 0.0288(16) 0.0346(16) 0.071(2) -0.0025(15) 0.0129(15) 0.0127(13)
C19 0.035(3) 0.038(3) 0.067(4) 0.022(3) -0.009(3) 0.015(3)
C20 0.049(4) 0.070(5) 0.065(5) 0.007(4) 0.000(3) 0.025(4)
O1S 0.0510(15) 0.0412(14) 0.0511(16) 0.0057(11) 0.0201(12) 0.0182(12)
O2S 0.096(3) 0.087(3) 0.066(2) 0.029(2) -0.010(2) -0.009(3)
C9A 0.047(5) 0.075(6) 0.033(5) -0.015(4) -0.002(4) 0.032(4)
C10A 0.056(6) 0.062(6) 0.084(8) 0.024(6) 0.027(5) 0.038(5)
C19A 0.038(4) 0.044(5) 0.080(6) 0.018(4) 0.011(4) 0.026(4)
C20A 0.043(4) 0.059(5) 0.043(4) 0.023(4) 0.003(4) 0.013(4)

loop_
_atom_type_symbol
_atom_type_description
_atom_type_scat_dispersion_real
_atom_type_scat_dispersion_imag
_atom_type_scat_source
C C 0.0033 0.0016 'International Tables Vol C Tables 4.2.6.8 and 6.1.1.4'
H H 0.0000 0.0000 'International Tables Vol C Tables 4.2.6.8 and 6.1.1.4'
N N 0.0061 0.0033 'International Tables Vol C Tables 4.2.6.8 and 6.1.1.4'
S S 0.1246 0.1234 'International Tables Vol C Tables 4.2.6.8 and 6.1.1.4'
Br Br -0.2901 2.4595 'International Tables Vol C Tables 4.2.6.8 and 6.1.1.4'
O O 0.0106 0.0060 'International Tables Vol C Tables 4.2.6.8 and 6.1.1.4'

loop_
_geom_angle_atom_site_label_1
_geom_angle_atom_site_label_2
_geom_angle_atom_site_label_3
_geom_angle
_geom_angle_site_symmetry_1
_geom_angle_site_symmetry_3
_geom_angle_publ_flag
C1 S1 C7 89.76(18) . . ?
C11 S2 C17 90.41(15) . . ?
C1 N1 C2 113.2(3) . . ?
C1 N1 C8 123.2(3) . . ?
C2 N1 C8 123.5(3) . . ?
C11 N2 C12 112.9(3) . . ?
C11 N2 C18 122.8(3) . . ?
C12 N2 C18 124.3(3) . . ?
N1 C1 S1 114.6(3) . . ?
C7 C2 N1 111.8(3) . . ?
C7 C2 C3 121.2(3) . . ?
N1 C2 C3 127.0(3) . . ?
C4 C3 C2 117.0(4) . . ?
C3 C4 C5 121.9(3) . . ?
C6 C5 C4 121.2(4) . . ?
C5 C6 C7 117.2(4) . . ?
C2 C7 C6 121.5(3) . . ?
C2 C7 S1 110.7(3) . . ?
C6 C7 S1 127.8(3) . . ?
C9A C8 N1 117.5(5) . . ?
C9A C8 C9 25.1(4) . . ?
N1 C8 C9 109.6(4) . . ?
C10 C9 C8 118.2(8) . . ?
N2 C11 S2 114.6(2) . . ?
C17 C12 C13 121.6(3) . . ?
C17 C12 N2 111.6(3) . . ?
C13 C12 N2 126.8(3) . . ?
C14 C13 C12 116.8(3) . . ?
C13 C14 C15 122.0(3) . . ?
C16 C15 C14 120.9(3) . . ?
C15 C16 C17 117.7(3) . . ?
C16 C17 C12 121.1(3) . . ?
C16 C17 S2 128.5(3) . . ?
C12 C17 S2 110.5(2) . . ?
C19A C18 N2 120.7(5) . . ?
C19A C18 C19 25.2(4) . . ?
N2 C18 C19 108.2(4) . . ?
C20 C19 C18 117.9(7) . . ?
C8 C9A C10A 102.6(7) . . ?
C18 C19A C20A 105.0(6) . . ?

loop_
_geom_bond_atom_site_label_1
_geom_bond_atom_site_label_2
_geom_bond_distance
_geom_bond_site_symmetry_2
_geom_bond_publ_flag
S1 C1 1.683(4) . ?
S1 C7 1.747(3) . ?
S2 C11 1.678(3) . ?
S2 C17 1.739(3) . ?
N1 C1 1.317(4) . ?
N1 C2 1.392(4) . ?
N1 C8 1.479(5) . ?
N2 C11 1.325(4) . ?
N2 C12 1.397(4) . ?
N2 C18 1.473(4) . ?
C2 C7 1.374(5) . ?
C2 C3 1.400(4) . ?
C3 C4 1.376(5) . ?
C4 C5 1.387(6) . ?
C5 C6 1.378(5) . ?
C6 C7 1.395(5) . ?
C8 C9A 1.472(8) . ?
C8 C9 1.550(8) . ?
C9 C10 1.541(9) . ?
C12 C17 1.390(4) . ?
C12 C13 1.394(4) . ?
C13 C14 1.377(5) . ?
C14 C15 1.395(6) . ?
C15 C16 1.384(5) . ?
C16 C17 1.385(5) . ?
C18 C19A 1.448(8) . ?
C18 C19 1.556(8) . ?
C19 C20 1.529(8) . ?
C9A C10A 1.522(9) . ?
C19A C20A 1.515(9) . ?
